data_7113886
loop_
_publ_author_name
'Ortin, Yannick'
'Sournia-Saquet, Alix'
'Lugan, No\"el'
'Mathieu, Ren\'e'

_publ_section_title
;
 Electrocatalytic dimerisation of non-heteroatom-substituted manganese
 alkynylcarbene complexesElectronic supplementary information (ESI)
 available: details of syntheses and spectral characterisation of the new
 complexes, ORTEP plot of complex 3b. See
 http://www.rsc.org/suppdata/cc/b3/b300623a/
;
_journal_issue 9
_journal_name_full 'Chemical Communications'
_journal_page_first 1060
_journal_paper_doi 10.1039/b300623a
_journal_year 2003
_chemical_formula_sum 'C69 H51 Mn3 O6'
_chemical_formula_weight 1140.92
_chemical_name_systematic
;
?
;
_space_group_IT_number 14
_symmetry_cell_setting monoclinic
_symmetry_space_group_name_Hall '-P 2yn'
_symmetry_space_group_name_H-M 'P 1 21/n 1'
_atom_sites_solution_hydrogens geom
_atom_sites_solution_primary direct
_atom_sites_solution_secondary difmap
_audit_creation_date 2003-02-10T15:35:42-00:00
_audit_creation_method 'WinGX routine CIF_UPDATE'
_cell_angle_alpha 90
_cell_angle_beta 100.244(15)
_cell_angle_gamma 90
_cell_formula_units_Z 4
_cell_length_a 10.8160(13)
_cell_length_b 18.3310(18)
_cell_length_c 28.208(4)
_cell_measurement_temperature 160(2)
_cell_volume 5503.6(12)
_computing_structure_refinement 'SHELXL-97 (Sheldrick, 1997)'
_diffrn_ambient_temperature 293(2)
_diffrn_measured_fraction_theta_full 1
_diffrn_measured_fraction_theta_max 1
_diffrn_radiation_monochromator graphite
_diffrn_radiation_type MoK\a
_diffrn_radiation_wavelength 0.71073
_diffrn_reflns_av_R_equivalents 0.0635
_diffrn_reflns_av_unetI/netI 0.0486
_diffrn_reflns_limit_h_max 12
_diffrn_reflns_limit_h_min -12
_diffrn_reflns_limit_k_max 20
_diffrn_reflns_limit_k_min -20
_diffrn_reflns_limit_l_max 31
_diffrn_reflns_limit_l_min -30
_diffrn_reflns_number 32196
_diffrn_reflns_theta_full 23.26
_diffrn_reflns_theta_max 23.26
_diffrn_reflns_theta_min 1.84
_exptl_absorpt_coefficient_mu 0.733
_exptl_crystal_colour red
_exptl_crystal_density_diffrn 1.377
_exptl_crystal_density_method 'not measured'
_exptl_crystal_description needle
_exptl_crystal_F_000 2352
_exptl_crystal_size_max 0.12
_exptl_crystal_size_mid 0.12
_exptl_crystal_size_min 0.62
_refine_diff_density_max 0.409
_refine_diff_density_min -0.307
_refine_diff_density_rms 0.051
_refine_ls_extinction_method none
_refine_ls_goodness_of_fit_ref 0.92
_refine_ls_hydrogen_treatment constr
_refine_ls_matrix_type full
_refine_ls_number_parameters 706
_refine_ls_number_reflns 7903
_refine_ls_number_restraints 0
_refine_ls_restrained_S_all 0.92
_refine_ls_R_factor_all 0.0449
_refine_ls_R_factor_gt 0.0301
_refine_ls_shift/su_max 0.001
_refine_ls_shift/su_mean 0
_refine_ls_structure_factor_coef Fsqd
_refine_ls_weighting_details 'calc w==1/[\s^2^(Fo^2^)+(0.0426P)^2^+0.0000P] where P==(Fo^2^+2Fc^2^)/3'
_refine_ls_weighting_scheme calc
_refine_ls_wR_factor_gt 0.0689
_refine_ls_wR_factor_ref 0.0731
_reflns_number_gt 6056
_reflns_number_total 7903
_reflns_threshold_expression >2sigma(I)
_cod_data_source_file b300623a.txt
_cod_data_source_block nl220101
_cod_original_cell_volume 5503.6(11)
_cod_original_sg_symbol_H-M P21/n
_cod_original_formula_sum '1.5(C46 H34 Mn2 O4)'
_cod_database_code 7113886

loop_
_symmetry_equiv_pos_as_xyz
'x, y, z'
'-x+1/2, y+1/2, -z+1/2'
'-x, -y, -z'
'x-1/2, -y-1/2, z-1/2'

loop_
_atom_site_label
_atom_site_type_symbol
_atom_site_fract_x
_atom_site_fract_y
_atom_site_fract_z
_atom_site_U_iso_or_equiv
_atom_site_adp_type
_atom_site_occupancy
_atom_site_symmetry_multiplicity
_atom_site_calc_flag
_atom_site_refinement_flags
Mn1A Mn 0.66247(3) -0.016722(19) 0.126224(11) 0.02339(10) Uani 1 1 d .
O1A O 0.92851(18) 0.01694(12) 0.13009(9) 0.0651(6) Uani 1 1 d .
O2A O 0.59317(17) 0.12486(10) 0.08018(6) 0.0424(5) Uani 1 1 d .
C1A C 0.8234(3) 0.00298(15) 0.12772(9) 0.0358(6) Uani 1 1 d .
C2A C 0.6223(2) 0.06929(14) 0.09832(8) 0.0277(6) Uani 1 1 d .
C5A C 0.6783(2) -0.09214(13) 0.07244(7) 0.0240(5) Uani 1 1 d .
C6A C 0.5927(2) -0.05080(13) 0.05281(7) 0.0243(5) Uani 1 1 d .
C7A C 0.4899(2) -0.02016(13) 0.01892(7) 0.0267(5) Uani 1 1 d .
C11A C 0.5428(2) 0.00912(15) 0.17771(8) 0.0368(6) Uani 1 1 d .
C12A C 0.6654(3) -0.00646(16) 0.20164(8) 0.0396(7) Uani 1 1 d .
H12A H 0.7182 0.0258 0.2211 0.048 Uiso 1 1 calc R
C13A C 0.6953(3) -0.07905(16) 0.19129(8) 0.0407(7) Uani 1 1 d .
H13A H 0.7705 -0.1031 0.2026 0.049 Uiso 1 1 calc R
C14A C 0.5908(3) -0.10812(16) 0.16076(8) 0.0396(7) Uani 1 1 d .
H14A H 0.5843 -0.1552 0.1482 0.047 Uiso 1 1 calc R
C15A C 0.4978(2) -0.05435(16) 0.15231(8) 0.0360(7) Uani 1 1 d .
H15A H 0.4192 -0.0597 0.133 0.043 Uiso 1 1 calc R
C16A C 0.4720(3) 0.07810(19) 0.18158(11) 0.0633(9) Uani 1 1 d .
H16A H 0.43 0.0752 0.2088 0.095 Uiso 1 1 calc R
H16B H 0.4111 0.085 0.1527 0.095 Uiso 1 1 calc R
H16C H 0.5294 0.1185 0.1857 0.095 Uiso 1 1 calc R
C21A C 0.7464(2) -0.15960(13) 0.06912(8) 0.0282(6) Uani 1 1 d .
C22A C 0.7025(3) -0.20895(14) 0.03266(9) 0.0367(6) Uani 1 1 d .
H22A H 0.6332 -0.1972 0.0093 0.044 Uiso 1 1 calc R
C23A C 0.7620(3) -0.27598(16) 0.03096(11) 0.0518(8) Uani 1 1 d .
H23A H 0.7311 -0.3093 0.0069 0.062 Uiso 1 1 calc R
C24A C 0.8664(3) -0.29320(17) 0.06463(12) 0.0546(8) Uani 1 1 d .
H24A H 0.9055 -0.3382 0.0635 0.066 Uiso 1 1 calc R
C25A C 0.9121(3) -0.24413(17) 0.09952(11) 0.0510(8) Uani 1 1 d .
H25A H 0.9841 -0.2553 0.1217 0.061 Uiso 1 1 calc R
C26A C 0.8531(2) -0.17802(15) 0.10246(9) 0.0387(7) Uani 1 1 d .
H26A H 0.8848 -0.1454 0.1269 0.046 Uiso 1 1 calc R
C31A C 0.3621(2) -0.03266(14) 0.03077(7) 0.0279(6) Uani 1 1 d .
C32A C 0.2815(3) 0.02426(16) 0.03612(9) 0.0417(7) Uani 1 1 d .
H32A H 0.3044 0.0719 0.0304 0.05 Uiso 1 1 calc R
C33A C 0.1668(3) 0.0105(2) 0.04995(10) 0.0577(9) Uani 1 1 d .
H33A H 0.113 0.0489 0.0535 0.069 Uiso 1 1 calc R
C34A C 0.1330(3) -0.0600(2) 0.05832(10) 0.0554(9) Uani 1 1 d .
H34A H 0.0558 -0.0692 0.0673 0.067 Uiso 1 1 calc R
C35A C 0.2118(3) -0.11656(18) 0.05347(8) 0.0440(7) Uani 1 1 d .
H35A H 0.1887 -0.1641 0.0594 0.053 Uiso 1 1 calc R
C36A C 0.3255(2) -0.10300(15) 0.03988(8) 0.0339(6) Uani 1 1 d .
H36A H 0.3789 -0.1418 0.0367 0.041 Uiso 1 1 calc R
Mn1B Mn 0.09812(3) 0.08163(2) 0.430043(11) 0.02566(10) Uani 1 1 d .
Mn2B Mn 0.26729(3) -0.19398(2) 0.263547(11) 0.02215(10) Uani 1 1 d .
O1B O -0.16225(19) 0.04296(13) 0.43554(6) 0.0524(5) Uani 1 1 d .
O2B O 0.1702(2) -0.06887(11) 0.45737(6) 0.0601(6) Uani 1 1 d .
O3B O -0.00648(18) -0.20289(14) 0.23703(7) 0.0617(6) Uani 1 1 d .
O4B O 0.27954(19) -0.35168(11) 0.28058(7) 0.0497(5) Uani 1 1 d .
C1B C -0.0597(3) 0.05884(14) 0.43353(8) 0.0334(6) Uani 1 1 d .
C2B C 0.1401(3) -0.01002(16) 0.44658(8) 0.0373(7) Uani 1 1 d .
C3B C 0.1011(3) -0.19965(16) 0.24992(8) 0.0378(7) Uani 1 1 d .
C4B C 0.2731(2) -0.28940(15) 0.27396(8) 0.0311(6) Uani 1 1 d .
C5B C 0.0340(2) 0.08731(13) 0.35601(7) 0.0225(5) Uani 1 1 d .
C6B C 0.1162(2) 0.03891(13) 0.36083(7) 0.0229(5) Uani 1 1 d .
C7B C 0.1997(2) -0.01666(13) 0.34845(7) 0.0208(5) Uani 1 1 d .
C8B C 0.1612(2) -0.08665(13) 0.34008(7) 0.0204(5) Uani 1 1 d .
C9B C 0.2458(2) -0.14345(13) 0.32994(7) 0.0211(5) Uani 1 1 d .
C10B C 0.3262(2) -0.19211(13) 0.33857(7) 0.0215(5) Uani 1 1 d .
C11B C 0.2714(2) 0.11696(15) 0.47465(8) 0.0387(6) Uani 1 1 d .
C12B C 0.1685(3) 0.13315(17) 0.49695(10) 0.0493(8) Uani 1 1 d .
H12C H 0.1548 0.1148 0.5263 0.059 Uiso 1 1 calc R
C13B C 0.0900(3) 0.18176(17) 0.46718(12) 0.0565(9) Uani 1 1 d .
H13B H 0.0156 0.2017 0.4736 0.068 Uiso 1 1 calc R
C14B C 0.1429(3) 0.19523(16) 0.42620(11) 0.0502(8) Uani 1 1 d .
H14B H 0.1098 0.2251 0.4004 0.06 Uiso 1 1 calc R
C15B C 0.2549(2) 0.15541(15) 0.43117(9) 0.0394(7) Uani 1 1 d .
H15B H 0.3094 0.1546 0.4091 0.047 Uiso 1 1 calc R
C16B C 0.3829(3) 0.0704(2) 0.49449(12) 0.0658(10) Uani 1 1 d .
H16D H 0.4177 0.05 0.4684 0.099 Uiso 1 1 calc R
H16E H 0.3571 0.0316 0.5134 0.099 Uiso 1 1 calc R
H16F H 0.4453 0.0996 0.5143 0.099 Uiso 1 1 calc R
C21B C -0.0577(2) 0.12750(12) 0.32252(7) 0.0214(5) Uani 1 1 d .
C22B C -0.0626(2) 0.11779(13) 0.27306(8) 0.0277(5) Uani 1 1 d .
H22B H -0.0065 0.0861 0.2622 0.033 Uiso 1 1 calc R
C23B C -0.1503(2) 0.15495(14) 0.24011(8) 0.0335(6) Uani 1 1 d .
H23B H -0.1532 0.1478 0.2073 0.04 Uiso 1 1 calc R
C24B C -0.2333(2) 0.20254(15) 0.25566(9) 0.0369(6) Uani 1 1 d .
H24B H -0.2914 0.2279 0.2334 0.044 Uiso 1 1 calc R
C25B C -0.2299(2) 0.21238(14) 0.30411(9) 0.0348(6) Uani 1 1 d .
H25B H -0.2865 0.2441 0.3146 0.042 Uiso 1 1 calc R
C26B C -0.1429(2) 0.17546(13) 0.33754(8) 0.0259(5) Uani 1 1 d .
H26B H -0.1413 0.1827 0.3703 0.031 Uiso 1 1 calc R
C31B C 0.3308(2) 0.00829(13) 0.34848(7) 0.0221(5) Uani 1 1 d .
C32B C 0.4345(2) -0.02793(13) 0.37391(8) 0.0259(5) Uani 1 1 d .
H32B H 0.4229 -0.0686 0.3923 0.031 Uiso 1 1 calc R
C33B C 0.5545(2) -0.00406(15) 0.37210(9) 0.0358(6) Uani 1 1 d .
H33B H 0.6232 -0.0289 0.3892 0.043 Uiso 1 1 calc R
C34B C 0.5736(2) 0.05628(16) 0.34515(10) 0.0421(7) Uani 1 1 d .
H34B H 0.6547 0.0715 0.3435 0.05 Uiso 1 1 calc R
C35B C 0.4713(3) 0.09404(15) 0.32069(9) 0.0392(7) Uani 1 1 d .
H35B H 0.4835 0.1352 0.3028 0.047 Uiso 1 1 calc R
C36B C 0.3510(2) 0.07082(14) 0.32282(8) 0.0304(6) Uani 1 1 d .
H36B H 0.2825 0.0972 0.3069 0.036 Uiso 1 1 calc R
C41B C 0.0312(2) -0.11108(12) 0.34224(7) 0.0212(5) Uani 1 1 d .
C42B C 0.0121(2) -0.17241(14) 0.36916(8) 0.0315(6) Uani 1 1 d .
H42B H 0.0809 -0.1994 0.3841 0.038 Uiso 1 1 calc R
C43B C -0.1072(2) -0.19392(16) 0.37407(9) 0.0405(7) Uani 1 1 d .
H43B H -0.1181 -0.2342 0.393 0.049 Uiso 1 1 calc R
C44B C -0.2102(2) -0.15570(15) 0.35098(9) 0.0394(7) Uani 1 1 d .
H44B H -0.2907 -0.1699 0.3545 0.047 Uiso 1 1 calc R
C45B C -0.1937(2) -0.09637(15) 0.32269(9) 0.0347(6) Uani 1 1 d .
H45B H -0.2631 -0.0711 0.3066 0.042 Uiso 1 1 calc R
C46B C -0.0742(2) -0.07445(13) 0.31827(8) 0.0270(5) Uani 1 1 d .
H46B H -0.064 -0.0346 0.299 0.032 Uiso 1 1 calc R
C51B C 0.4177(2) -0.23134(13) 0.37326(7) 0.0240(5) Uani 1 1 d .
C52B C 0.5128(2) -0.27166(13) 0.35910(8) 0.0291(6) Uani 1 1 d .
H52B H 0.5164 -0.2757 0.3265 0.035 Uiso 1 1 calc R
C53B C 0.6023(2) -0.30585(16) 0.39254(9) 0.0405(7) Uani 1 1 d .
H53B H 0.6664 -0.3322 0.3825 0.049 Uiso 1 1 calc R
C54B C 0.5972(3) -0.30115(19) 0.44033(10) 0.0578(9) Uani 1 1 d .
H54B H 0.6578 -0.3242 0.4629 0.069 Uiso 1 1 calc R
C55B C 0.5029(3) -0.2625(2) 0.45505(10) 0.0705(11) Uani 1 1 d .
H55B H 0.4991 -0.2598 0.4877 0.085 Uiso 1 1 calc R
C56B C 0.4130(3) -0.22726(17) 0.42180(8) 0.0472(8) Uani 1 1 d .
H56B H 0.3494 -0.2009 0.4322 0.057 Uiso 1 1 calc R
C61B C 0.2693(2) -0.10509(14) 0.21310(8) 0.0326(6) Uani 1 1 d .
C62B C 0.3751(2) -0.09846(15) 0.24965(8) 0.0353(6) Uani 1 1 d .
H62B H 0.3927 -0.0588 0.2703 0.042 Uiso 1 1 calc R
C63B C 0.4494(2) -0.16020(17) 0.25025(9) 0.0419(7) Uani 1 1 d .
H63B H 0.5242 -0.1691 0.2714 0.05 Uiso 1 1 calc R
C64B C 0.3929(3) -0.20623(16) 0.21407(10) 0.0449(7) Uani 1 1 d .
H64B H 0.4235 -0.2513 0.2064 0.054 Uiso 1 1 calc R
C65B C 0.2820(3) -0.17348(16) 0.19090(8) 0.0414(7) Uani 1 1 d .
H65B H 0.2259 -0.1931 0.1653 0.05 Uiso 1 1 calc R
C66B C 0.1700(3) -0.0483(2) 0.19910(14) 0.0752(11) Uani 1 1 d .
H66A H 0.1571 -0.0221 0.2273 0.113 Uiso 1 1 calc R
H66B H 0.0929 -0.0715 0.1845 0.113 Uiso 1 1 calc R
H66C H 0.1962 -0.0151 0.1765 0.113 Uiso 1 1 calc R

loop_
_atom_site_aniso_label
_atom_site_aniso_U_11
_atom_site_aniso_U_22
_atom_site_aniso_U_33
_atom_site_aniso_U_23
_atom_site_aniso_U_13
_atom_site_aniso_U_12
Mn1A 0.02564(19) 0.0231(2) 0.02057(17) 0.00025(14) 0.00181(14) -0.00265(16)
O1A 0.0246(11) 0.0595(16) 0.1066(18) 0.0187(13) -0.0007(11) -0.0044(10)
O2A 0.0492(11) 0.0237(11) 0.0507(11) 0.0023(9) -0.0008(9) 0.0014(9)
C1A 0.0352(17) 0.0277(16) 0.0418(14) 0.0070(11) -0.0005(12) 0.0014(12)
C2A 0.0255(13) 0.0256(16) 0.0311(12) -0.0067(11) 0.0024(10) -0.0029(11)
C5A 0.0280(13) 0.0228(14) 0.0216(11) 0.0022(10) 0.0054(10) -0.0024(11)
C6A 0.0301(13) 0.0240(14) 0.0191(11) -0.0007(10) 0.0049(10) -0.0047(12)
C7A 0.0341(13) 0.0239(13) 0.0201(10) -0.0030(9) -0.0003(10) 0.0002(11)
C11A 0.0456(16) 0.0418(17) 0.0257(12) -0.0018(12) 0.0134(12) 0.0017(14)
C12A 0.0484(17) 0.0482(19) 0.0207(12) -0.0057(11) 0.0016(11) -0.0123(14)
C13A 0.0500(17) 0.0459(19) 0.0263(13) 0.0100(12) 0.0066(12) 0.0028(15)
C14A 0.0612(18) 0.0337(17) 0.0274(13) 0.0014(11) 0.0177(13) -0.0122(15)
C15A 0.0330(15) 0.057(2) 0.0210(12) -0.0008(12) 0.0113(11) -0.0108(14)
C16A 0.075(2) 0.067(2) 0.0553(18) -0.0058(16) 0.0304(17) 0.0177(19)
C21A 0.0337(14) 0.0233(14) 0.0306(12) 0.0054(10) 0.0142(11) -0.0016(11)
C22A 0.0454(16) 0.0286(16) 0.0398(14) -0.0028(12) 0.0181(12) -0.0060(13)
C23A 0.074(2) 0.0314(18) 0.0612(18) -0.0130(14) 0.0424(18) -0.0104(16)
C24A 0.064(2) 0.0332(19) 0.076(2) 0.0129(17) 0.0397(18) 0.0179(16)
C25A 0.0517(18) 0.044(2) 0.0607(18) 0.0152(16) 0.0195(15) 0.0187(16)
C26A 0.0415(16) 0.0344(17) 0.0418(14) 0.0082(12) 0.0122(13) 0.0100(13)
C31A 0.0280(13) 0.0379(16) 0.0171(11) 0.0004(10) 0.0020(9) -0.0043(12)
C32A 0.0466(17) 0.0438(19) 0.0381(14) 0.0120(13) 0.0167(13) 0.0050(14)
C33A 0.0484(19) 0.074(3) 0.0571(18) 0.0125(17) 0.0257(15) 0.0203(18)
C34A 0.0401(18) 0.086(3) 0.0430(16) 0.0066(16) 0.0139(14) -0.0158(18)
C35A 0.0499(18) 0.054(2) 0.0280(13) -0.0010(13) 0.0071(12) -0.0190(16)
C36A 0.0337(14) 0.0384(17) 0.0276(12) -0.0053(11) 0.0002(11) -0.0067(13)
Mn1B 0.0287(2) 0.0234(2) 0.02363(18) -0.00281(15) 0.00120(14) 0.00354(16)
Mn2B 0.02211(19) 0.0250(2) 0.01921(17) -0.00230(14) 0.00348(14) -0.00046(16)
O1B 0.0396(12) 0.0770(16) 0.0435(11) -0.0003(10) 0.0152(9) -0.0142(11)
O2B 0.1105(18) 0.0330(13) 0.0315(10) 0.0074(9) -0.0019(11) 0.0229(12)
O3B 0.0244(11) 0.099(2) 0.0576(12) -0.0273(12) -0.0029(9) -0.0109(11)
O4B 0.0738(14) 0.0260(13) 0.0500(11) -0.0067(9) 0.0134(10) -0.0112(11)
C1B 0.0437(17) 0.0343(16) 0.0220(12) 0.0003(10) 0.0056(11) 0.0025(13)
C2B 0.0549(17) 0.0385(19) 0.0161(11) -0.0002(11) -0.0002(11) 0.0090(14)
C3B 0.0380(17) 0.0465(18) 0.0287(13) -0.0133(12) 0.0053(12) -0.0030(13)
C4B 0.0365(14) 0.0315(18) 0.0267(12) -0.0096(11) 0.0098(11) -0.0069(12)
C5B 0.0235(12) 0.0199(13) 0.0249(11) -0.0004(10) 0.0060(9) -0.0014(11)
C6B 0.0245(13) 0.0219(14) 0.0223(11) 0.0008(9) 0.0038(9) -0.0019(11)
C7B 0.0231(12) 0.0217(14) 0.0170(10) 0.0023(9) 0.0020(9) 0.0043(10)
C8B 0.0226(12) 0.0238(14) 0.0149(10) 0.0011(9) 0.0036(9) 0.0048(10)
C9B 0.0246(12) 0.0205(13) 0.0184(10) -0.0028(9) 0.0043(9) -0.0036(11)
C10B 0.0246(12) 0.0206(13) 0.0202(11) -0.0009(9) 0.0065(9) -0.0004(11)
C11B 0.0378(15) 0.0398(17) 0.0329(13) -0.0104(12) -0.0089(12) -0.0022(13)
C12B 0.0587(19) 0.053(2) 0.0360(14) -0.0224(14) 0.0076(14) -0.0084(17)
C13B 0.0397(17) 0.042(2) 0.086(2) -0.0371(17) 0.0063(17) 0.0043(15)
C14B 0.0545(19) 0.0239(17) 0.0633(19) -0.0058(13) -0.0142(16) -0.0047(15)
C15B 0.0392(16) 0.0360(17) 0.0400(14) -0.0079(12) -0.0013(12) -0.0114(13)
C16B 0.0503(19) 0.071(3) 0.064(2) -0.0057(17) -0.0243(16) 0.0093(18)
C21B 0.0227(12) 0.0151(13) 0.0264(11) 0.0023(9) 0.0048(9) -0.0028(10)
C22B 0.0317(13) 0.0230(14) 0.0297(12) 0.0021(10) 0.0092(10) 0.0001(11)
C23B 0.0397(15) 0.0355(16) 0.0241(12) 0.0079(11) 0.0023(11) -0.0098(13)
C24B 0.0330(14) 0.0305(16) 0.0424(15) 0.0138(12) -0.0059(12) -0.0007(13)
C25B 0.0286(14) 0.0292(16) 0.0457(15) 0.0043(12) 0.0038(11) 0.0070(12)
C26B 0.0245(12) 0.0236(14) 0.0295(12) 0.0021(10) 0.0043(10) 0.0025(11)
C31B 0.0260(12) 0.0214(14) 0.0184(10) -0.0050(9) 0.0025(9) -0.0002(10)
C32B 0.0267(13) 0.0246(14) 0.0249(11) -0.0026(10) 0.0004(10) -0.0013(11)
C33B 0.0248(13) 0.0406(18) 0.0395(14) -0.0077(12) -0.0007(11) -0.0001(12)
C34B 0.0293(15) 0.049(2) 0.0491(16) -0.0115(14) 0.0114(13) -0.0163(14)
C35B 0.0492(17) 0.0335(17) 0.0375(14) -0.0016(12) 0.0149(13) -0.0144(14)
C36B 0.0335(14) 0.0289(15) 0.0282(12) 0.0013(10) 0.0041(10) -0.0017(12)
C41B 0.0226(12) 0.0193(13) 0.0220(11) -0.0033(9) 0.0050(9) 0.0013(10)
C42B 0.0314(14) 0.0281(15) 0.0346(13) 0.0058(11) 0.0050(11) 0.0042(12)
C43B 0.0421(16) 0.0343(17) 0.0478(15) 0.0084(13) 0.0149(13) -0.0093(14)
C44B 0.0283(14) 0.0434(18) 0.0483(15) -0.0039(13) 0.0115(12) -0.0080(13)
C45B 0.0238(13) 0.0376(17) 0.0411(14) -0.0030(12) 0.0016(11) 0.0017(12)
C46B 0.0280(13) 0.0233(14) 0.0297(12) 0.0006(10) 0.0046(10) -0.0021(11)
C51B 0.0278(13) 0.0195(13) 0.0239(11) 0.0018(10) 0.0023(10) 0.0016(11)
C52B 0.0321(14) 0.0292(15) 0.0269(12) 0.0043(10) 0.0075(10) 0.0080(12)
C53B 0.0385(15) 0.0399(18) 0.0431(15) 0.0090(13) 0.0076(12) 0.0171(14)
C54B 0.060(2) 0.070(2) 0.0392(16) 0.0146(15) -0.0006(14) 0.0352(18)
C55B 0.085(2) 0.100(3) 0.0250(14) 0.0128(16) 0.0056(15) 0.047(2)
C56B 0.0562(18) 0.061(2) 0.0247(13) 0.0032(13) 0.0085(12) 0.0279(16)
C61B 0.0353(14) 0.0354(16) 0.0286(12) 0.0119(11) 0.0095(11) 0.0076(12)
C62B 0.0497(16) 0.0354(17) 0.0229(12) 0.0006(11) 0.0117(11) -0.0154(14)
C63B 0.0256(14) 0.062(2) 0.0396(15) 0.0228(14) 0.0098(12) -0.0014(14)
C64B 0.0613(19) 0.0341(17) 0.0492(16) 0.0118(14) 0.0366(15) 0.0151(15)
C65B 0.0571(18) 0.0489(19) 0.0176(12) -0.0045(11) 0.0050(12) -0.0145(15)
C66B 0.062(2) 0.072(3) 0.094(3) 0.044(2) 0.0196(19) 0.031(2)

loop_
_atom_type_symbol
_atom_type_description
_atom_type_scat_dispersion_real
_atom_type_scat_dispersion_imag
_atom_type_scat_source
C C 0.0033 0.0016 'International Tables Vol C Tables 4.2.6.8 and 6.1.1.4'
H H 0 0 'International Tables Vol C Tables 4.2.6.8 and 6.1.1.4'
O O 0.0106 0.006 'International Tables Vol C Tables 4.2.6.8 and 6.1.1.4'
Mn Mn 0.3368 0.7283 'International Tables Vol C Tables 4.2.6.8 and 6.1.1.4'

loop_
_geom_angle_atom_site_label_1
_geom_angle_atom_site_label_2
_geom_angle_atom_site_label_3
_geom_angle
_geom_angle_site_symmetry_1
C1A Mn1A C2A 89.52(11) .
C1A Mn1A C5A 86.84(11) .
C2A Mn1A C5A 108.12(10) .
C1A Mn1A C12A 96.79(11) .
C2A Mn1A C12A 108.80(11) .
C5A Mn1A C12A 142.92(10) .
C1A Mn1A C13A 94.36(11) .
C2A Mn1A C13A 147.45(11) .
C5A Mn1A C13A 104.36(10) .
C12A Mn1A C13A 38.65(10) .
C1A Mn1A C14A 125.45(11) .
C2A Mn1A C14A 144.14(11) .
C5A Mn1A C14A 84.02(9) .
C12A Mn1A C14A 63.83(10) .
C13A Mn1A C14A 38.08(10) .
C1A Mn1A C15A 157.60(10) .
C2A Mn1A C15A 106.40(11) .
C5A Mn1A C15A 102.47(9) .
C12A Mn1A C15A 63.53(10) .
C13A Mn1A C15A 63.74(10) .
C14A Mn1A C15A 37.87(10) .
C1A Mn1A C11A 129.98(11) .
C2A Mn1A C11A 88.54(10) .
C5A Mn1A C11A 140.47(10) .
C12A Mn1A C11A 38.24(10) .
C13A Mn1A C11A 64.44(10) .
C14A Mn1A C11A 63.86(11) .
C15A Mn1A C11A 38.01(10) .
C1A Mn1A C6A 104.80(10) .
C2A Mn1A C6A 79.44(10) .
C5A Mn1A C6A 34.08(9) .
C12A Mn1A C6A 157.06(10) .
C13A Mn1A C6A 130.03(10) .
C14A Mn1A C6A 96.66(9) .
C15A Mn1A C6A 93.75(9) .
C11A Mn1A C6A 123.82(9) .
O1A C1A Mn1A 177.8(3) .
O2A C2A Mn1A 178.4(2) .
C6A C5A C21A 146.5(2) .
C6A C5A Mn1A 76.66(15) .
C21A C5A Mn1A 136.18(16) .
C5A C6A C7A 162.4(2) .
C5A C6A Mn1A 69.26(14) .
C7A C6A Mn1A 128.08(17) .
C7A C7A C6A 121.5(3) 3_655
C7A C7A C31A 123.2(3) 3_655
C6A C7A C31A 115.17(19) .
C12A C11A C15A 106.7(2) .
C12A C11A C16A 126.1(3) .
C15A C11A C16A 127.1(3) .
C12A C11A Mn1A 69.61(14) .
C15A C11A Mn1A 70.77(13) .
C16A C11A Mn1A 127.66(19) .
C11A C12A C13A 108.9(2) .
C11A C12A Mn1A 72.15(13) .
C13A C12A Mn1A 70.95(14) .
C14A C13A C12A 107.2(2) .
C14A C13A Mn1A 71.48(14) .
C12A C13A Mn1A 70.40(14) .
C15A C14A C13A 108.3(2) .
C15A C14A Mn1A 71.32(15) .
C13A C14A Mn1A 70.44(15) .
C14A C15A C11A 108.9(2) .
C14A C15A Mn1A 70.81(14) .
C11A C15A Mn1A 71.22(14) .
C22A C21A C26A 118.3(2) .
C22A C21A C5A 119.5(2) .
C26A C21A C5A 122.1(2) .
C21A C22A C23A 120.1(3) .
C24A C23A C22A 120.4(3) .
C25A C24A C23A 119.7(3) .
C24A C25A C26A 120.8(3) .
C25A C26A C21A 120.6(3) .
C32A C31A C36A 118.3(2) .
C32A C31A C7A 122.2(2) .
C36A C31A C7A 119.3(2) .
C31A C32A C33A 120.3(3) .
C34A C33A C32A 119.8(3) .
C35A C34A C33A 120.4(3) .
C34A C35A C36A 119.8(3) .
C35A C36A C31A 121.3(3) .
C1B Mn1B C2B 88.08(12) .
C1B Mn1B C5B 85.15(9) .
C2B Mn1B C5B 109.50(10) .
C1B Mn1B C13B 92.96(12) .
C2B Mn1B C13B 135.84(12) .
C5B Mn1B C13B 114.58(12) .
C1B Mn1B C12B 104.54(11) .
C2B Mn1B C12B 98.75(12) .
C5B Mn1B C12B 150.51(11) .
C13B Mn1B C12B 38.53(12) .
C1B Mn1B C6B 102.04(10) .
C2B Mn1B C6B 80.43(9) .
C5B Mn1B C6B 34.26(8) .
C13B Mn1B C6B 141.57(12) .
C12B Mn1B C6B 153.37(10) .
C1B Mn1B C14B 117.32(12) .
C2B Mn1B C14B 151.60(12) .
C5B Mn1B C14B 86.49(10) .
C13B Mn1B C14B 38.29(12) .
C12B Mn1B C14B 64.23(12) .
C6B Mn1B C14B 104.51(11) .
C1B Mn1B C11B 141.24(10) .
C2B Mn1B C11B 88.62(11) .
C5B Mn1B C11B 131.92(10) .
C13B Mn1B C11B 63.98(11) .
C12B Mn1B C11B 38.21(10) .
C6B Mn1B C11B 115.41(9) .
C14B Mn1B C11B 63.79(11) .
C1B Mn1B C15B 154.65(12) .
C2B Mn1B C15B 115.03(12) .
C5B Mn1B C15B 95.96(9) .
C13B Mn1B C15B 63.47(12) .
C12B Mn1B C15B 63.49(11) .
C6B Mn1B C15B 92.49(9) .
C14B Mn1B C15B 37.89(11) .
C11B Mn1B C15B 37.70(10) .
C4B Mn2B C3B 89.01(13) .
C4B Mn2B C10B 81.59(10) .
C3B Mn2B C10B 109.49(10) .
C4B Mn2B C65B 109.20(11) .
C3B Mn2B C65B 92.77(11) .
C10B Mn2B C65B 155.70(10) .
C4B Mn2B C64B 89.80(11) .
C3B Mn2B C64B 126.38(11) .
C10B Mn2B C64B 123.29(10) .
C65B Mn2B C64B 38.41(11) .
C4B Mn2B C9B 106.77(9) .
C3B Mn2B C9B 87.21(10) .
C10B Mn2B C9B 33.99(8) .
C65B Mn2B C9B 144.03(10) .
C64B Mn2B C9B 143.35(11) .
C4B Mn2B C63B 107.76(11) .
C3B Mn2B C63B 154.11(11) .
C10B Mn2B C63B 92.74(9) .
C65B Mn2B C63B 63.46(10) .
C64B Mn2B C63B 37.56(11) .
C9B Mn2B C63B 105.80(10) .
C4B Mn2B C61B 147.86(10) .
C3B Mn2B C61B 91.73(11) .
C10B Mn2B C61B 127.83(9) .
C65B Mn2B C61B 38.67(10) .
C64B Mn2B C61B 64.26(10) .
C9B Mn2B C61B 105.36(9) .
C63B Mn2B C61B 63.52(10) .
C4B Mn2B C62B 144.96(11) .
C3B Mn2B C62B 124.25(12) .
C10B Mn2B C62B 95.29(9) .
C65B Mn2B C62B 63.14(10) .
C64B Mn2B C62B 62.71(11) .
C9B Mn2B C62B 87.39(9) .
C63B Mn2B C62B 37.27(10) .
C61B Mn2B C62B 37.67(9) .
O1B C1B Mn1B 179.0(3) .
O2B C2B Mn1B 178.4(3) .
O3B C3B Mn2B 174.3(2) .
O4B C4B Mn2B 178.5(2) .
C6B C5B C21B 145.9(2) .
C6B C5B Mn1B 75.59(14) .
C21B C5B Mn1B 138.50(16) .
C5B C6B C7B 160.1(2) .
C5B C6B Mn1B 70.16(14) .
C7B C6B Mn1B 129.77(15) .
C8B C7B C6B 121.5(2) .
C8B C7B C31B 123.6(2) .
C6B C7B C31B 114.8(2) .
C7B C8B C9B 122.0(2) .
C7B C8B C41B 122.7(2) .
C9B C8B C41B 115.3(2) .
C10B C9B C8B 157.6(2) .
C10B C9B Mn2B 71.26(13) .
C8B C9B Mn2B 130.95(15) .
C9B C10B C51B 149.2(2) .
C9B C10B Mn2B 74.75(13) .
C51B C10B Mn2B 135.99(16) .
C15B C11B C12B 107.4(3) .
C15B C11B C16B 125.6(3) .
C12B C11B C16B 127.0(3) .
C15B C11B Mn1B 71.23(14) .
C12B C11B Mn1B 69.51(15) .
C16B C11B Mn1B 127.0(2) .
C13B C12B C11B 108.0(3) .
C13B C12B Mn1B 70.60(15) .
C11B C12B Mn1B 72.29(14) .
C14B C13B C12B 108.3(3) .
C14B C13B Mn1B 71.72(16) .
C12B C13B Mn1B 70.87(16) .
C15B C14B C13B 107.4(3) .
C15B C14B Mn1B 71.81(16) .
C13B C14B Mn1B 69.99(17) .
C11B C15B C14B 108.9(3) .
C11B C15B Mn1B 71.06(15) .
C14B C15B Mn1B 70.30(16) .
C26B C21B C22B 118.3(2) .
C26B C21B C5B 122.51(19) .
C22B C21B C5B 119.2(2) .
C23B C22B C21B 120.5(2) .
C24B C23B C22B 120.4(2) .
C25B C24B C23B 119.8(2) .
C24B C25B C26B 120.5(2) .
C25B C26B C21B 120.5(2) .
C32B C31B C36B 118.4(2) .
C32B C31B C7B 122.3(2) .
C36B C31B C7B 119.3(2) .
C33B C32B C31B 120.5(2) .
C34B C33B C32B 120.6(2) .
C33B C34B C35B 119.5(2) .
C34B C35B C36B 120.1(2) .
C35B C36B C31B 120.8(2) .
C46B C41B C42B 117.8(2) .
C46B C41B C8B 122.3(2) .
C42B C41B C8B 119.9(2) .
C43B C42B C41B 121.2(2) .
C44B C43B C42B 119.9(2) .
C43B C44B C45B 119.8(2) .
C44B C45B C46B 120.1(2) .
C45B C46B C41B 121.0(2) .
C56B C51B C52B 118.4(2) .
C56B C51B C10B 120.0(2) .
C52B C51B C10B 121.54(19) .
C53B C52B C51B 120.9(2) .
C54B C53B C52B 120.1(2) .
C53B C54B C55B 119.8(3) .
C54B C55B C56B 120.6(3) .
C51B C56B C55B 120.0(3) .
C62B C61B C65B 105.7(2) .
C62B C61B C66B 125.9(3) .
C65B C61B C66B 128.2(3) .
C62B C61B Mn2B 71.61(14) .
C65B C61B Mn2B 68.80(14) .
C66B C61B Mn2B 127.24(19) .
C63B C62B C61B 109.5(2) .
C63B C62B Mn2B 70.67(15) .
C61B C62B Mn2B 70.71(14) .
C64B C63B C62B 108.1(2) .
C64B C63B Mn2B 69.88(15) .
C62B C63B Mn2B 72.06(14) .
C63B C64B C65B 108.3(2) .
C63B C64B Mn2B 72.56(14) .
C65B C64B Mn2B 70.46(14) .
C64B C65B C61B 108.4(2) .
C64B C65B Mn2B 71.13(14) .
C61B C65B Mn2B 72.53(13) .

loop_
_geom_bond_atom_site_label_1
_geom_bond_atom_site_label_2
_geom_bond_distance
_geom_bond_site_symmetry_2
Mn1A C1A 1.770(3) .
Mn1A C2A 1.781(3) .
Mn1A C5A 2.082(2) .
Mn1A C12A 2.130(2) .
Mn1A C13A 2.137(2) .
Mn1A C14A 2.151(3) .
Mn1A C15A 2.157(2) .
Mn1A C11A 2.163(2) .
Mn1A C6A 2.166(2) .
O1A C1A 1.156(3) .
O2A C2A 1.158(3) .
C5A C6A 1.247(3) .
C5A C21A 1.451(3) .
C6A C7A 1.445(3) .
C7A C7A 1.348(5) 3_655
C7A C31A 1.496(3) .
C11A C12A 1.406(4) .
C11A C15A 1.407(4) .
C11A C16A 1.492(4) .
C12A C13A 1.412(4) .
C13A C14A 1.399(4) .
C14A C15A 1.398(4) .
C21A C22A 1.389(3) .
C21A C26A 1.395(3) .
C22A C23A 1.392(4) .
C23A C24A 1.377(4) .
C24A C25A 1.360(4) .
C25A C26A 1.379(4) .
C31A C32A 1.385(4) .
C31A C36A 1.386(4) .
C32A C33A 1.388(4) .
C33A C34A 1.376(5) .
C34A C35A 1.365(4) .
C35A C36A 1.374(4) .
Mn1B C1B 1.777(3) .
Mn1B C2B 1.781(3) .
Mn1B C5B 2.083(2) .
Mn1B C13B 2.123(3) .
Mn1B C12B 2.126(3) .
Mn1B C6B 2.144(2) .
Mn1B C14B 2.145(3) .
Mn1B C11B 2.163(2) .
Mn1B C15B 2.165(3) .
Mn2B C4B 1.773(3) .
Mn2B C3B 1.773(3) .
Mn2B C10B 2.099(2) .
Mn2B C65B 2.117(2) .
Mn2B C64B 2.126(2) .
Mn2B C9B 2.139(2) .
Mn2B C63B 2.160(2) .
Mn2B C61B 2.166(2) .
Mn2B C62B 2.178(2) .
O1B C1B 1.158(3) .
O2B C2B 1.152(3) .
O3B C3B 1.157(3) .
O4B C4B 1.157(3) .
C5B C6B 1.246(3) .
C5B C21B 1.444(3) .
C6B C7B 1.445(3) .
C7B C8B 1.357(3) .
C7B C31B 1.490(3) .
C8B C9B 1.448(3) .
C8B C41B 1.487(3) .
C9B C10B 1.239(3) .
C10B C51B 1.453(3) .
C11B C15B 1.398(4) .
C11B C12B 1.404(4) .
C11B C16B 1.503(4) .
C12B C13B 1.402(4) .
C13B C14B 1.400(4) .
C14B C15B 1.399(4) .
C21B C26B 1.393(3) .
C21B C22B 1.398(3) .
C22B C23B 1.383(3) .
C23B C24B 1.378(4) .
C24B C25B 1.373(4) .
C25B C26B 1.385(3) .
C31B C32B 1.388(3) .
C31B C36B 1.393(3) .
C32B C33B 1.379(3) .
C33B C34B 1.378(4) .
C34B C35B 1.381(4) .
C35B C36B 1.381(4) .
C41B C46B 1.390(3) .
C41B C42B 1.393(3) .
C42B C43B 1.379(3) .
C43B C44B 1.378(4) .
C44B C45B 1.379(4) .
C45B C46B 1.380(3) .
C51B C56B 1.381(3) .
C51B C52B 1.382(3) .
C52B C53B 1.377(3) .
C53B C54B 1.362(4) .
C54B C55B 1.366(4) .
C55B C56B 1.385(4) .
C61B C62B 1.402(3) .
C61B C65B 1.419(4) .
C61B C66B 1.498(4) .
C62B C63B 1.386(4) .
C63B C64B 1.380(4) .
C64B C65B 1.396(4) .
